data_4518458
loop_
_publ_author_name
'Kim, Yeong Bum'
'Kim, Dongwook'
'Dighe, Shashikant U.'
'Chang, Sukbok'
'Park, Jung-Woo'

_publ_section_title
;
 Cobalt-Hydride-Catalyzed Hydrosilylation of 3-Alkynes Accompanying
 \p-Bond Migration
;
_journal_name_full 'ACS Catalysis'
_journal_page_first 1548
_journal_page_last 1553
_journal_paper_doi 10.1021/acscatal.0c05424
_journal_year 2021
_chemical_formula_sum 'C52 H49 Co P4'
_chemical_formula_weight 856.72
_space_group_crystal_system monoclinic
_space_group_IT_number 14
_space_group_name_Hall '-P 2yn'
_space_group_name_H-M_alt 'P 1 21/n 1'
_atom_sites_solution_hydrogens mixed
_audit_creation_method SHELXL-2018/3
_cell_angle_alpha 90
_cell_angle_beta 92.271(2)
_cell_angle_gamma 90
_cell_formula_units_Z 4
_cell_length_a 9.8781(5)
_cell_length_b 20.7751(13)
_cell_length_c 20.9768(12)
_cell_measurement_reflns_used 9412
_cell_measurement_temperature 140(2)
_cell_measurement_theta_max 31.54
_cell_measurement_theta_min 3.03
_cell_volume 4301.4(4)
_computing_cell_refinement 'Bruker APEXIII'
_computing_data_collection 'Bruker APEXIII'
_computing_data_reduction 'Bruker SAINT'
_computing_molecular_graphics ORTEP
_computing_publication_material CIFTAB
_computing_structure_refinement SHELXL
_computing_structure_solution SHELXS
_diffrn_ambient_temperature 140(2)
_diffrn_measured_fraction_theta_full 0.998
_diffrn_measured_fraction_theta_max 0.931
_diffrn_measurement_device_type 'Photon 100 CMOS detector'
_diffrn_measurement_method 'phi and omega scans'
_diffrn_radiation_type MoK\a
_diffrn_radiation_wavelength 0.71073
_diffrn_reflns_av_R_equivalents 0.0607
_diffrn_reflns_av_unetI/netI 0.0461
_diffrn_reflns_Laue_measured_fraction_full 0.998
_diffrn_reflns_Laue_measured_fraction_max 0.931
_diffrn_reflns_limit_h_max 13
_diffrn_reflns_limit_h_min -14
_diffrn_reflns_limit_k_max 29
_diffrn_reflns_limit_k_min -30
_diffrn_reflns_limit_l_max 31
_diffrn_reflns_limit_l_min -31
_diffrn_reflns_number 191808
_diffrn_reflns_point_group_measured_fraction_full 0.998
_diffrn_reflns_point_group_measured_fraction_max 0.931
_diffrn_reflns_theta_full 25.242
_diffrn_reflns_theta_max 32.084
_diffrn_reflns_theta_min 2.946
_diffrn_source 'fine-focus sealed tube'
_exptl_absorpt_coefficient_mu 0.584
_exptl_absorpt_correction_T_max 0.7463
_exptl_absorpt_correction_T_min 0.6992
_exptl_absorpt_correction_type multi-scan
_exptl_absorpt_process_details SADABS
_exptl_crystal_colour red
_exptl_crystal_density_diffrn 1.323
_exptl_crystal_description block
_exptl_crystal_F_000 1792
_exptl_crystal_size_max 0.305
_exptl_crystal_size_mid 0.285
_exptl_crystal_size_min 0.102
_refine_diff_density_max 0.446
_refine_diff_density_min -0.377
_refine_diff_density_rms 0.077
_refine_ls_extinction_coef 0.00115(16)
_refine_ls_extinction_expression Fc^*^=kFc[1+0.001xFc^2^\l^3^/sin(2\q)]^-1/4^
_refine_ls_extinction_method 'SHELXL-2018/3 (Sheldrick 2018)'
_refine_ls_goodness_of_fit_ref 1.051
_refine_ls_hydrogen_treatment mixed
_refine_ls_matrix_type full
_refine_ls_number_parameters 518
_refine_ls_number_reflns 13985
_refine_ls_number_restraints 0
_refine_ls_restrained_S_all 1.051
_refine_ls_R_factor_all 0.0649
_refine_ls_R_factor_gt 0.0355
_refine_ls_shift/su_max 0.002
_refine_ls_shift/su_mean 0.000
_refine_ls_structure_factor_coef Fsqd
_refine_ls_weighting_details 'w=1/[\s^2^(Fo^2^)+(0.0255P)^2^+2.6348P] where P=(Fo^2^+2Fc^2^)/3'
_refine_ls_weighting_scheme calc
_refine_ls_wR_factor_gt 0.0687
_refine_ls_wR_factor_ref 0.0756
_reflns_Friedel_coverage 0.000
_reflns_number_gt 10692
_reflns_number_total 13985
_reflns_threshold_expression 'I > 2\s(I)'
_cod_data_source_file cs0c05424_si_004.cif
_cod_data_source_block A031_014
_cod_depositor_comments
;
The following automatic conversions were performed:

data item '_exptl_absorpt_correction_type' value 'MULTI-SCAN' was
changed to 'multi-scan' in accordance with the
/home/data/users/saulius/crontab/automatic-downloads/current/ACS/lib/dictionaries/cif_core.dic
dictionary named 'cif_core.dic' version 2.4.2 last updated on
2011-04-26.

Automatic conversion script
Id: cif_fix_values 7556 2019-12-06 15:28:31Z antanas 
;
_cod_original_sg_symbol_H-M 'P 21/n'
_cod_database_code 4518458
_shelx_shelxl_version_number 2018/3
_shelx_space_group_comment
;
The symmetry employed for this shelxl refinement is uniquely defined
by the following loop, which should always be used as a source of
symmetry information in preference to the above space-group names.
They are only intended as comments.
;
_shelx_estimated_absorpt_t_min 0.842
_shelx_estimated_absorpt_t_max 0.943

loop_
_space_group_symop_operation_xyz
'x, y, z'
'-x+1/2, y+1/2, -z+1/2'
'-x, -y, -z'
'x-1/2, -y-1/2, z-1/2'

loop_
_atom_site_label
_atom_site_type_symbol
_atom_site_fract_x
_atom_site_fract_y
_atom_site_fract_z
_atom_site_U_iso_or_equiv
_atom_site_adp_type
_atom_site_occupancy
_atom_site_site_symmetry_order
_atom_site_calc_flag
_atom_site_refinement_flags_posn
_atom_site_refinement_flags_adp
_atom_site_refinement_flags_occupancy
_atom_site_disorder_assembly
_atom_site_disorder_group
Co1 Co 0.62083(2) 0.29987(2) 0.73022(2) 0.00979(5) Uani 1 1 d . . . . .
H1CO H 0.6678(15) 0.2337(8) 0.7432(7) 0.015 Uiso 1 1 d . U . . .
P1 P 0.80183(3) 0.31618(2) 0.67801(2) 0.01236(7) Uani 1 1 d . . . . .
P2 P 0.73137(3) 0.31366(2) 0.81951(2) 0.01177(7) Uani 1 1 d . . . . .
C1 C 0.89528(13) 0.24781(6) 0.64361(6) 0.0155(2) Uani 1 1 d . . . . .
C2 C 0.89998(15) 0.18917(7) 0.67635(7) 0.0207(3) Uani 1 1 d . . . . .
H2 H 0.859165 0.185874 0.716471 0.025 Uiso 1 1 calc R U . . .
C3 C 0.96335(15) 0.13557(7) 0.65123(7) 0.0240(3) Uani 1 1 d . . . . .
H3 H 0.967013 0.096374 0.674556 0.029 Uiso 1 1 calc R U . . .
C4 C 1.02115(14) 0.13930(7) 0.59219(8) 0.0243(3) Uani 1 1 d . . . . .
H4 H 1.061707 0.102368 0.574271 0.029 Uiso 1 1 calc R U . . .
C5 C 1.01936(15) 0.19721(7) 0.55952(7) 0.0249(3) Uani 1 1 d . . . . .
H5 H 1.060456 0.200213 0.519438 0.030 Uiso 1 1 calc R U . . .
C6 C 0.95771(14) 0.25100(7) 0.58508(7) 0.0208(3) Uani 1 1 d . . . . .
H6 H 0.958034 0.290560 0.562373 0.025 Uiso 1 1 calc R U . . .
C7 C 0.80852(13) 0.37428(6) 0.61224(6) 0.0167(3) Uani 1 1 d . . . . .
C8 C 0.89151(16) 0.42851(7) 0.61250(7) 0.0254(3) Uani 1 1 d . . . . .
H8 H 0.952225 0.436460 0.647878 0.030 Uiso 1 1 calc R U . . .
C9 C 0.8860(2) 0.47126(8) 0.56111(8) 0.0353(4) Uani 1 1 d . . . . .
H9 H 0.940626 0.508913 0.562513 0.042 Uiso 1 1 calc R U . . .
C10 C 0.8025(2) 0.45939(9) 0.50857(8) 0.0357(4) Uani 1 1 d . . . . .
H10 H 0.801011 0.488145 0.473330 0.043 Uiso 1 1 calc R U . . .
C11 C 0.72040(17) 0.40539(8) 0.50713(8) 0.0308(4) Uani 1 1 d . . . . .
H11 H 0.662807 0.396874 0.470766 0.037 Uiso 1 1 calc R U . . .
C12 C 0.72224(15) 0.36362(7) 0.55891(7) 0.0231(3) Uani 1 1 d . . . . .
H12 H 0.663894 0.327256 0.558022 0.028 Uiso 1 1 calc R U . . .
C13 C 0.72159(14) 0.25516(6) 0.88511(6) 0.0154(2) Uani 1 1 d . . . . .
C14 C 0.82664(16) 0.24707(7) 0.93097(7) 0.0235(3) Uani 1 1 d . . . . .
H14 H 0.907098 0.271826 0.928371 0.028 Uiso 1 1 calc R U . . .
C15 C 0.81451(18) 0.20321(8) 0.98027(7) 0.0295(3) Uani 1 1 d . . . . .
H15 H 0.886933 0.197884 1.010975 0.035 Uiso 1 1 calc R U . . .
C16 C 0.69762(18) 0.16717(7) 0.98499(7) 0.0279(3) Uani 1 1 d . . . . .
H16 H 0.689813 0.137171 1.018820 0.033 Uiso 1 1 calc R U . . .
C17 C 0.59186(17) 0.17496(7) 0.94020(7) 0.0250(3) Uani 1 1 d . . . . .
H17 H 0.511090 0.150558 0.943466 0.030 Uiso 1 1 calc R U . . .
C18 C 0.60434(15) 0.21868(7) 0.89034(6) 0.0191(3) Uani 1 1 d . . . . .
H18 H 0.531934 0.223639 0.859561 0.023 Uiso 1 1 calc R U . . .
C19 C 0.72713(13) 0.38833(6) 0.86713(6) 0.0151(2) Uani 1 1 d . . . . .
C20 C 0.82621(15) 0.43624(7) 0.86597(7) 0.0208(3) Uani 1 1 d . . . . .
H20 H 0.904974 0.429489 0.842287 0.025 Uiso 1 1 calc R U . . .
C21 C 0.81119(17) 0.49376(7) 0.89905(7) 0.0264(3) Uani 1 1 d . . . . .
H21 H 0.879654 0.525804 0.897902 0.032 Uiso 1 1 calc R U . . .
C22 C 0.69667(17) 0.50436(7) 0.93362(8) 0.0292(3) Uani 1 1 d . . . . .
H22 H 0.685944 0.543768 0.955827 0.035 Uiso 1 1 calc R U . . .
C23 C 0.59797(16) 0.45719(8) 0.93562(7) 0.0265(3) Uani 1 1 d . . . . .
H23 H 0.519306 0.464292 0.959278 0.032 Uiso 1 1 calc R U . . .
C24 C 0.61341(14) 0.39945(7) 0.90317(6) 0.0191(3) Uani 1 1 d . . . . .
H24 H 0.545749 0.367136 0.905514 0.023 Uiso 1 1 calc R U . . .
C25 C 0.93291(13) 0.34558(7) 0.73707(6) 0.0177(3) Uani 1 1 d . . . . .
H25A H 1.024548 0.337090 0.721524 0.021 Uiso 1 1 calc R U . . .
H25B H 0.923037 0.392534 0.743434 0.021 Uiso 1 1 calc R U . . .
C26 C 0.91364(13) 0.30981(7) 0.80022(6) 0.0168(3) Uani 1 1 d . . . . .
H26A H 0.969841 0.330061 0.834817 0.020 Uiso 1 1 calc R U . . .
H26B H 0.942237 0.264369 0.796159 0.020 Uiso 1 1 calc R U . . .
P3 P 0.49616(3) 0.38341(2) 0.71327(2) 0.01134(7) Uani 1 1 d . . . . .
P4 P 0.45411(3) 0.24455(2) 0.69423(2) 0.01160(7) Uani 1 1 d . . . . .
C27 C 0.56224(13) 0.46133(6) 0.68799(6) 0.0155(2) Uani 1 1 d . . . . .
C28 C 0.64404(15) 0.49496(7) 0.73212(7) 0.0226(3) Uani 1 1 d . . . . .
H28 H 0.662629 0.477077 0.773216 0.027 Uiso 1 1 calc R U . . .
C29 C 0.69888(17) 0.55438(7) 0.71682(8) 0.0295(3) Uani 1 1 d . . . . .
H29 H 0.753598 0.577023 0.747591 0.035 Uiso 1 1 calc R U . . .
C30 C 0.67387(17) 0.58057(7) 0.65682(9) 0.0321(4) Uani 1 1 d . . . . .
H30 H 0.711258 0.621156 0.646290 0.039 Uiso 1 1 calc R U . . .
C31 C 0.59439(17) 0.54740(8) 0.61248(8) 0.0295(3) Uani 1 1 d . . . . .
H31 H 0.578017 0.565065 0.571120 0.035 Uiso 1 1 calc R U . . .
C32 C 0.53766(15) 0.48804(7) 0.62774(7) 0.0218(3) Uani 1 1 d . . . . .
H32 H 0.482181 0.465830 0.596942 0.026 Uiso 1 1 calc R U . . .
C33 C 0.38211(12) 0.40992(6) 0.77616(6) 0.0144(2) Uani 1 1 d . . . . .
C34 C 0.33630(15) 0.47328(7) 0.78085(7) 0.0238(3) Uani 1 1 d . . . . .
H34 H 0.364319 0.504538 0.751054 0.029 Uiso 1 1 calc R U . . .
C35 C 0.25029(17) 0.49112(8) 0.82854(8) 0.0335(4) Uani 1 1 d . . . . .
H35 H 0.220685 0.534490 0.831442 0.040 Uiso 1 1 calc R U . . .
C36 C 0.20760(16) 0.44605(9) 0.87181(8) 0.0320(4) Uani 1 1 d . . . . .
H36 H 0.149866 0.458511 0.904799 0.038 Uiso 1 1 calc R U . . .
C37 C 0.24923(15) 0.38261(8) 0.86692(7) 0.0264(3) Uani 1 1 d . . . . .
H37 H 0.218348 0.351318 0.896005 0.032 Uiso 1 1 calc R U . . .
C38 C 0.33639(14) 0.36466(7) 0.81939(6) 0.0186(3) Uani 1 1 d . . . . .
H38 H 0.364925 0.321135 0.816422 0.022 Uiso 1 1 calc R U . . .
C39 C 0.47147(13) 0.19269(6) 0.62329(6) 0.0142(2) Uani 1 1 d . . . . .
C40 C 0.58922(14) 0.19415(7) 0.58951(6) 0.0188(3) Uani 1 1 d . . . . .
H40 H 0.662147 0.220947 0.603889 0.023 Uiso 1 1 calc R U . . .
C41 C 0.60241(15) 0.15699(8) 0.53482(7) 0.0239(3) Uani 1 1 d . . . . .
H41 H 0.684012 0.158312 0.512370 0.029 Uiso 1 1 calc R U . . .
C42 C 0.49657(16) 0.11821(7) 0.51332(7) 0.0252(3) Uani 1 1 d . . . . .
H42 H 0.504916 0.093096 0.475831 0.030 Uiso 1 1 calc R U . . .
C43 C 0.37807(16) 0.11602(7) 0.54660(7) 0.0256(3) Uani 1 1 d . . . . .
H43 H 0.305243 0.089363 0.531834 0.031 Uiso 1 1 calc R U . . .
C44 C 0.36554(14) 0.15264(7) 0.60137(7) 0.0203(3) Uani 1 1 d . . . . .
H44 H 0.284463 0.150520 0.624174 0.024 Uiso 1 1 calc R U . . .
C45 C 0.37446(14) 0.18514(6) 0.74619(6) 0.0168(3) Uani 1 1 d . . . . .
C46 C 0.24567(17) 0.18998(9) 0.76951(9) 0.0349(4) Uani 1 1 d . . . . .
H46 H 0.189308 0.225165 0.756910 0.042 Uiso 1 1 calc R U . . .
C47 C 0.1977(2) 0.14386(10) 0.81124(10) 0.0475(5) Uani 1 1 d . . . . .
H47 H 0.109329 0.148123 0.826987 0.057 Uiso 1 1 calc R U . . .
C48 C 0.2765(2) 0.09253(9) 0.82979(8) 0.0385(4) Uani 1 1 d . . . . .
H48 H 0.243361 0.061289 0.858330 0.046 Uiso 1 1 calc R U . . .
C49 C 0.4044(2) 0.08661(9) 0.80665(9) 0.0398(4) Uani 1 1 d . . . . .
H49 H 0.459762 0.051012 0.819071 0.048 Uiso 1 1 calc R U . . .
C50 C 0.45267(17) 0.13257(8) 0.76520(8) 0.0312(4) Uani 1 1 d . . . . .
H50 H 0.541061 0.127917 0.749539 0.037 Uiso 1 1 calc R U . . .
C51 C 0.36838(13) 0.36264(6) 0.64956(6) 0.0163(3) Uani 1 1 d . . . . .
H51A H 0.295875 0.395545 0.647026 0.020 Uiso 1 1 calc R U . . .
H51B H 0.411110 0.360295 0.607726 0.020 Uiso 1 1 calc R U . . .
C52 C 0.31001(13) 0.29712(6) 0.66720(6) 0.0166(3) Uani 1 1 d . . . . .
H52A H 0.261348 0.277791 0.629729 0.020 Uiso 1 1 calc R U . . .
H52B H 0.245400 0.302072 0.701759 0.020 Uiso 1 1 calc R U . . .

loop_
_atom_site_aniso_label
_atom_site_aniso_U_11
_atom_site_aniso_U_22
_atom_site_aniso_U_33
_atom_site_aniso_U_23
_atom_site_aniso_U_13
_atom_site_aniso_U_12
Co1 0.00952(8) 0.00982(8) 0.01003(8) -0.00082(6) 0.00052(6) -0.00016(6)
P1 0.01140(14) 0.01311(15) 0.01275(15) -0.00081(12) 0.00253(11) -0.00063(11)
P2 0.01295(15) 0.01122(14) 0.01102(14) -0.00145(11) -0.00080(11) 0.00065(11)
C1 0.0107(5) 0.0185(6) 0.0175(6) -0.0037(5) 0.0010(5) -0.0008(5)
C2 0.0222(7) 0.0200(7) 0.0204(7) -0.0004(5) 0.0043(5) 0.0032(5)
C3 0.0241(7) 0.0179(7) 0.0303(8) -0.0018(6) 0.0032(6) 0.0030(6)
C4 0.0178(7) 0.0221(7) 0.0333(8) -0.0118(6) 0.0045(6) 0.0006(5)
C5 0.0220(7) 0.0289(8) 0.0244(7) -0.0068(6) 0.0097(6) 0.0003(6)
C6 0.0190(6) 0.0218(7) 0.0220(7) -0.0015(5) 0.0066(5) 0.0000(5)
C7 0.0172(6) 0.0162(6) 0.0173(6) 0.0016(5) 0.0077(5) 0.0016(5)
C8 0.0310(8) 0.0227(7) 0.0229(7) 0.0013(6) 0.0066(6) -0.0064(6)
C9 0.0497(11) 0.0246(8) 0.0325(9) 0.0062(7) 0.0138(8) -0.0091(7)
C10 0.0504(11) 0.0320(9) 0.0255(8) 0.0137(7) 0.0126(7) 0.0044(8)
C11 0.0344(9) 0.0378(9) 0.0205(7) 0.0072(7) 0.0034(6) 0.0057(7)
C12 0.0225(7) 0.0266(7) 0.0205(7) 0.0039(6) 0.0033(5) 0.0007(6)
C13 0.0234(7) 0.0118(6) 0.0109(5) -0.0020(4) 0.0001(5) 0.0037(5)
C14 0.0294(8) 0.0228(7) 0.0177(6) -0.0005(5) -0.0057(6) -0.0002(6)
C15 0.0420(9) 0.0293(8) 0.0166(7) 0.0032(6) -0.0070(6) 0.0068(7)
C16 0.0476(10) 0.0206(7) 0.0157(7) 0.0050(5) 0.0056(6) 0.0084(7)
C17 0.0347(8) 0.0194(7) 0.0214(7) 0.0013(6) 0.0082(6) -0.0001(6)
C18 0.0235(7) 0.0180(6) 0.0159(6) -0.0002(5) 0.0012(5) 0.0022(5)
C19 0.0201(6) 0.0130(6) 0.0119(6) -0.0018(5) -0.0050(5) 0.0025(5)
C20 0.0237(7) 0.0177(6) 0.0205(7) -0.0030(5) -0.0045(5) -0.0008(5)
C21 0.0338(8) 0.0155(7) 0.0290(8) -0.0035(6) -0.0111(6) -0.0015(6)
C22 0.0406(9) 0.0180(7) 0.0278(8) -0.0095(6) -0.0128(7) 0.0094(6)
C23 0.0285(8) 0.0275(8) 0.0231(7) -0.0086(6) -0.0030(6) 0.0106(6)
C24 0.0207(7) 0.0192(7) 0.0172(6) -0.0038(5) -0.0031(5) 0.0033(5)
C25 0.0127(6) 0.0208(7) 0.0198(6) -0.0032(5) 0.0019(5) -0.0037(5)
C26 0.0126(6) 0.0198(6) 0.0179(6) -0.0028(5) -0.0022(5) 0.0021(5)
P3 0.01234(14) 0.01074(14) 0.01097(14) 0.00037(11) 0.00081(11) 0.00047(11)
P4 0.01065(14) 0.01190(15) 0.01224(14) -0.00099(11) 0.00030(11) -0.00116(11)
C27 0.0164(6) 0.0122(6) 0.0184(6) 0.0021(5) 0.0055(5) 0.0015(5)
C28 0.0245(7) 0.0179(7) 0.0255(7) 0.0023(6) 0.0012(6) -0.0037(5)
C29 0.0296(8) 0.0192(7) 0.0400(9) -0.0029(6) 0.0067(7) -0.0073(6)
C30 0.0342(9) 0.0158(7) 0.0476(10) 0.0064(7) 0.0182(8) -0.0029(6)
C31 0.0344(8) 0.0234(8) 0.0315(8) 0.0138(6) 0.0121(7) 0.0043(6)
C32 0.0238(7) 0.0212(7) 0.0207(7) 0.0053(5) 0.0049(6) 0.0015(6)
C33 0.0118(6) 0.0176(6) 0.0137(6) -0.0020(5) 0.0007(5) 0.0013(5)
C34 0.0250(7) 0.0214(7) 0.0254(7) 0.0005(6) 0.0076(6) 0.0071(6)
C35 0.0312(9) 0.0302(9) 0.0399(9) -0.0074(7) 0.0117(7) 0.0113(7)
C36 0.0230(8) 0.0447(10) 0.0291(8) -0.0105(7) 0.0122(6) 0.0020(7)
C37 0.0224(7) 0.0373(9) 0.0200(7) 0.0001(6) 0.0069(6) -0.0064(6)
C38 0.0182(6) 0.0211(7) 0.0167(6) -0.0002(5) 0.0023(5) -0.0021(5)
C39 0.0161(6) 0.0130(6) 0.0131(6) -0.0009(5) -0.0019(5) 0.0008(5)
C40 0.0178(6) 0.0206(7) 0.0180(6) -0.0032(5) -0.0001(5) -0.0006(5)
C41 0.0240(7) 0.0302(8) 0.0176(7) -0.0050(6) 0.0026(5) 0.0043(6)
C42 0.0315(8) 0.0253(7) 0.0183(7) -0.0081(6) -0.0048(6) 0.0076(6)
C43 0.0255(7) 0.0240(7) 0.0266(7) -0.0089(6) -0.0067(6) -0.0027(6)
C44 0.0181(6) 0.0210(7) 0.0217(7) -0.0046(5) -0.0013(5) -0.0035(5)
C45 0.0195(6) 0.0164(6) 0.0144(6) -0.0011(5) -0.0005(5) -0.0067(5)
C46 0.0278(8) 0.0347(9) 0.0431(10) 0.0116(8) 0.0137(7) -0.0025(7)
C47 0.0447(11) 0.0471(11) 0.0525(12) 0.0110(9) 0.0256(9) -0.0127(9)
C48 0.0594(12) 0.0337(9) 0.0227(8) 0.0054(7) 0.0043(8) -0.0247(9)
C49 0.0526(11) 0.0262(8) 0.0400(10) 0.0150(7) -0.0059(8) -0.0075(8)
C50 0.0298(8) 0.0252(8) 0.0388(9) 0.0121(7) 0.0031(7) -0.0016(6)
C51 0.0172(6) 0.0170(6) 0.0144(6) -0.0002(5) -0.0035(5) 0.0025(5)
C52 0.0125(6) 0.0176(6) 0.0195(6) -0.0022(5) -0.0020(5) 0.0003(5)

loop_
_atom_type_symbol
_atom_type_description
_atom_type_scat_dispersion_real
_atom_type_scat_dispersion_imag
_atom_type_scat_source
C C 0.0033 0.0016 'International Tables Vol C Tables 4.2.6.8 and 6.1.1.4'
H H 0.0000 0.0000 'International Tables Vol C Tables 4.2.6.8 and 6.1.1.4'
P P 0.1023 0.0942 'International Tables Vol C Tables 4.2.6.8 and 6.1.1.4'
Co Co 0.3494 0.9721 'International Tables Vol C Tables 4.2.6.8 and 6.1.1.4'

loop_
_geom_angle_atom_site_label_1
_geom_angle_atom_site_label_2
_geom_angle_atom_site_label_3
_geom_angle
_geom_angle_site_symmetry_1
_geom_angle_site_symmetry_3
_geom_angle_publ_flag
P4 Co1 P2 137.936(15) . . ?
P4 Co1 P3 86.960(14) . . ?
P2 Co1 P3 107.724(14) . . ?
P4 Co1 P1 123.420(15) . . ?
P2 Co1 P1 91.073(14) . . ?
P3 Co1 P1 105.651(14) . . ?
C7 P1 C1 100.23(6) . . ?
C7 P1 C25 103.88(6) . . ?
C1 P1 C25 99.58(6) . . ?
C7 P1 Co1 122.63(4) . . ?
C1 P1 Co1 120.78(4) . . ?
C25 P1 Co1 106.40(4) . . ?
C13 P2 C19 98.47(6) . . ?
C13 P2 C26 102.34(6) . . ?
C19 P2 C26 101.33(6) . . ?
C13 P2 Co1 121.55(4) . . ?
C19 P2 Co1 124.18(4) . . ?
C26 P2 Co1 105.49(4) . . ?
C6 C1 C2 117.75(12) . . ?
C6 C1 P1 123.32(11) . . ?
C2 C1 P1 118.89(10) . . ?
C3 C2 C1 121.19(13) . . ?
C4 C3 C2 120.07(14) . . ?
C5 C4 C3 119.56(13) . . ?
C4 C5 C6 120.31(14) . . ?
C5 C6 C1 121.08(14) . . ?
C8 C7 C12 118.13(13) . . ?
C8 C7 P1 124.56(11) . . ?
C12 C7 P1 117.29(10) . . ?
C7 C8 C9 120.43(15) . . ?
C10 C9 C8 120.63(16) . . ?
C9 C10 C11 119.74(15) . . ?
C10 C11 C12 119.98(16) . . ?
C11 C12 C7 121.04(15) . . ?
C18 C13 C14 118.54(13) . . ?
C18 C13 P2 119.13(10) . . ?
C14 C13 P2 122.31(11) . . ?
C15 C14 C13 120.58(15) . . ?
C16 C15 C14 120.40(15) . . ?
C15 C16 C17 119.81(14) . . ?
C16 C17 C18 119.84(15) . . ?
C13 C18 C17 120.83(14) . . ?
C20 C19 C24 118.05(12) . . ?
C20 C19 P2 123.94(10) . . ?
C24 C19 P2 117.87(10) . . ?
C21 C20 C19 120.95(14) . . ?
C22 C21 C20 120.17(15) . . ?
C23 C22 C21 119.61(14) . . ?
C22 C23 C24 120.32(15) . . ?
C23 C24 C19 120.89(14) . . ?
C26 C25 P1 107.97(9) . . ?
C25 C26 P2 108.68(9) . . ?
C27 P3 C33 100.21(6) . . ?
C27 P3 C51 103.73(6) . . ?
C33 P3 C51 99.60(6) . . ?
C27 P3 Co1 123.58(4) . . ?
C33 P3 Co1 118.88(4) . . ?
C51 P3 Co1 107.51(4) . . ?
C45 P4 C39 98.10(6) . . ?
C45 P4 C52 103.49(6) . . ?
C39 P4 C52 100.97(6) . . ?
C45 P4 Co1 119.71(4) . . ?
C39 P4 Co1 120.40(4) . . ?
C52 P4 Co1 111.31(4) . . ?
C28 C27 C32 118.62(13) . . ?
C28 C27 P3 117.07(10) . . ?
C32 C27 P3 124.30(11) . . ?
C29 C28 C27 120.87(14) . . ?
C30 C29 C28 120.10(16) . . ?
C31 C30 C29 119.56(14) . . ?
C30 C31 C32 120.66(15) . . ?
C27 C32 C31 120.17(14) . . ?
C38 C33 C34 118.41(12) . . ?
C38 C33 P3 118.99(10) . . ?
C34 C33 P3 122.57(10) . . ?
C35 C34 C33 120.76(14) . . ?
C36 C35 C34 120.26(15) . . ?
C35 C36 C37 119.79(14) . . ?
C36 C37 C38 120.06(14) . . ?
C37 C38 C33 120.68(14) . . ?
C40 C39 C44 118.46(12) . . ?
C40 C39 P4 120.31(10) . . ?
C44 C39 P4 121.21(10) . . ?
C39 C40 C41 121.10(13) . . ?
C42 C41 C40 119.86(14) . . ?
C41 C42 C43 119.84(13) . . ?
C42 C43 C44 120.23(14) . . ?
C43 C44 C39 120.51(13) . . ?
C46 C45 C50 117.68(14) . . ?
C46 C45 P4 125.45(12) . . ?
C50 C45 P4 116.82(11) . . ?
C45 C46 C47 120.79(17) . . ?
C48 C47 C46 120.75(18) . . ?
C47 C48 C49 119.28(16) . . ?
C48 C49 C50 120.13(17) . . ?
C45 C50 C49 121.36(16) . . ?
C52 C51 P3 106.58(9) . . ?
C51 C52 P4 107.71(9) . . ?

loop_
_geom_bond_atom_site_label_1
_geom_bond_atom_site_label_2
_geom_bond_distance
_geom_bond_site_symmetry_2
_geom_bond_publ_flag
Co1 P4 2.1223(4) . ?
Co1 P2 2.1495(4) . ?
Co1 P3 2.1495(4) . ?
Co1 P1 2.1601(4) . ?
P1 C7 1.8364(14) . ?
P1 C1 1.8556(13) . ?
P1 C25 1.8593(14) . ?
P2 C13 1.8413(13) . ?
P2 C19 1.8463(13) . ?
P2 C26 1.8626(13) . ?
C1 C6 1.3972(19) . ?
C1 C2 1.3984(19) . ?
C2 C3 1.391(2) . ?
C3 C4 1.386(2) . ?
C4 C5 1.384(2) . ?
C5 C6 1.390(2) . ?
C7 C8 1.393(2) . ?
C7 C12 1.397(2) . ?
C8 C9 1.396(2) . ?
C9 C10 1.373(3) . ?
C10 C11 1.384(3) . ?
C11 C12 1.390(2) . ?
C13 C18 1.392(2) . ?
C13 C14 1.3970(19) . ?
C14 C15 1.387(2) . ?
C15 C16 1.383(2) . ?
C16 C17 1.387(2) . ?
C17 C18 1.394(2) . ?
C19 C20 1.3968(19) . ?
C19 C24 1.3979(19) . ?
C20 C21 1.393(2) . ?
C21 C22 1.385(2) . ?
C22 C23 1.384(2) . ?
C23 C24 1.391(2) . ?
C25 C26 1.5373(19) . ?
P3 C27 1.8318(13) . ?
P3 C33 1.8522(13) . ?
P3 C51 1.8525(13) . ?
P4 C45 1.8435(14) . ?
P4 C39 1.8507(13) . ?
P4 C52 1.8645(13) . ?
C27 C28 1.392(2) . ?
C27 C32 1.3928(19) . ?
C28 C29 1.391(2) . ?
C29 C30 1.384(2) . ?
C30 C31 1.378(3) . ?
C31 C32 1.397(2) . ?
C33 C38 1.3938(19) . ?
C33 C34 1.3967(19) . ?
C34 C35 1.388(2) . ?
C35 C36 1.381(2) . ?
C36 C37 1.386(2) . ?
C37 C38 1.3937(19) . ?
C39 C40 1.3861(19) . ?
C39 C44 1.4002(18) . ?
C40 C41 1.3932(19) . ?
C41 C42 1.381(2) . ?
C42 C43 1.387(2) . ?
C43 C44 1.388(2) . ?
C45 C46 1.385(2) . ?
C45 C50 1.387(2) . ?
C46 C47 1.393(2) . ?
C47 C48 1.368(3) . ?
C48 C49 1.377(3) . ?
C49 C50 1.388(2) . ?
C51 C52 1.5294(19) . ?
